data_7011014
loop_
_publ_author_name
'Garry Mund'
'Raymond J. Batchelor'
'Rajendra D. Sharma'
'Colin H. W. Jones'
'Daniel B. Leznoff'

_publ_section_title
;
 {FeCl[tBuN(SiMe2)]2O}2: The first multinuclear iron(III) complex
 exhibiting spin-admixture
;
_journal_issue 2
_journal_name_full 'J. Chem. Soc., Dalton Trans.'
_journal_page_first 136
_journal_page_last 137
_journal_paper_doi 10.1039/b106621h
_journal_year 2002
_chemical_formula_moiety 'Fe Cl Si2 O N2 C12 H30 '
_chemical_formula_sum 'C12 H30 Cl Fe N2 O Si2'
_chemical_formula_weight 365.85
_chemical_name_systematic ?
_space_group_IT_number 14
_symmetry_cell_setting monoclinic
_symmetry_space_group_name_Hall '-P 2yn'
_symmetry_space_group_name_H-M 'P 1 21/n 1'
_cell_angle_alpha 90.0
_cell_angle_beta 111.967(19)
_cell_angle_gamma 90.0
_cell_formula_units_Z 4
_cell_length_a 10.737(3)
_cell_length_b 15.744(3)
_cell_length_c 12.523(3)
_cell_measurement_reflns_used 60
_cell_measurement_temperature 293
_cell_measurement_theta_max 21.00
_cell_measurement_theta_min 19.00
_cell_volume 1963.2(9)
_computing_cell_refinement 'NRC DIFRAC'
_computing_data_collection 'NRC DIFRAC'
_computing_data_reduction 'NRCVAX DATRD2'
_computing_molecular_graphics 'NRCVAX ORTEP'
_computing_publication_material
;
NRCVAX TABLES
CRYSTALS
;
_computing_structure_refinement
;
CRYSTALS Issue 10 (Watkin, Prout, Carruthers & Betteridge, 1996)
;
_computing_structure_solution 'SIR92 (Giacovazzo et al, 1992)'
_diffrn_ambient_temperature 293
_diffrn_measurement_device 'Nonius CAD-4    '
_diffrn_measurement_method 'Theta/2theta scan b/P/b '
_diffrn_radiation_monochromator graphite
_diffrn_radiation_source 'xray tube'
_diffrn_radiation_type 'Molybdenum K\a'
_diffrn_radiation_wavelength 0.70930
_diffrn_reflns_av_R_equivalents 0.108
_diffrn_reflns_limit_h_max 11
_diffrn_reflns_limit_h_min -12
_diffrn_reflns_limit_k_max 18
_diffrn_reflns_limit_k_min 0
_diffrn_reflns_limit_l_max 14
_diffrn_reflns_limit_l_min 0
_diffrn_reflns_number 3422
_diffrn_reflns_theta_max 24.00
_diffrn_reflns_theta_min 0.00
_diffrn_standards_decay_% 25.0
_diffrn_standards_interval_count 300
_diffrn_standards_number 2
_exptl_absorpt_coefficient_mu 1.02
_exptl_absorpt_correction_T_max 0.8626
_exptl_absorpt_correction_T_min 0.7441
_exptl_absorpt_correction_type integration
_exptl_crystal_density_diffrn 1.238
_exptl_crystal_description prism
_exptl_crystal_F_000 782.53
_exptl_crystal_size_max 0.35
_exptl_crystal_size_mid 0.27
_exptl_crystal_size_min 0.20
_refine_diff_density_max 0.28(6)
_refine_diff_density_min -0.28(6)
_refine_ls_goodness_of_fit_obs 1.60
_refine_ls_hydrogen_treatment constr
_refine_ls_matrix_type full
_refine_ls_number_parameters 203
_refine_ls_number_reflns 1310
_refine_ls_number_restraints 12
_refine_ls_R_factor_obs 0.038
_refine_ls_shift/esd_max 0.0001
_refine_ls_structure_factor_coef F
_refine_ls_weighting_details 1/(\s^2^(F)+0.0001F^2^)
_refine_ls_weighting_scheme sigma
_refine_ls_wR_factor_obs 0.030
_reflns_number_observed 1310
_reflns_number_total 3025
_reflns_observed_criterion 'Inet > 2.5\s(Inet)'
_cod_data_source_file b106621h.txt
_cod_data_source_block FeBoch
_cod_depositor_comments
;
 Changing the _atom_site_occupancy data item value from '.' to '1'
 for all fully occupied atom sites.

 Antanas Vaitkus,
 2017-02-10
;
_cod_original_cell_volume 1963.2(8)
_cod_original_sg_symbol_H-M 'P 21/n'
_cod_original_formula_sum 'Fe Cl Si2 O N2 C12 H30 '
_cod_database_code 7011014

loop_
_symmetry_equiv_pos_as_xyz
x,y,z
-x,-y,-z
1/2-x,1/2+y,1/2-z
1/2+x,1/2-y,1/2+z

loop_
_atom_site_aniso_label
_atom_site_aniso_U_11
_atom_site_aniso_U_22
_atom_site_aniso_U_33
_atom_site_aniso_U_12
_atom_site_aniso_U_13
_atom_site_aniso_U_23
_atom_site_aniso_type_symbol
Fe 0.0473(6) 0.0403(5) 0.0454(5) 0.0014(5) 0.0173(4) 0.0019(5) Fe
Cl 0.0758(13) 0.0528(10) 0.0496(10) -0.0196(9) 0.0247(9) -0.0044(8) Cl
Si1 0.0568(14) 0.0607(13) 0.0585(12) -0.0060(11) 0.0293(10) -0.0023(10) Si
Si2 0.0558(14) 0.0484(12) 0.0729(14) 0.0010(10) 0.0145(11) 0.0179(10) Si
O 0.047(3) 0.048(2) 0.063(3) -0.0015(21) 0.0227(23) 0.0030(21) O
N1 0.048(3) 0.043(3) 0.052(3) 0.007(3) 0.0220(25) -0.003(3) N
N2 0.043(4) 0.042(3) 0.049(3) 0.001(3) 0.007(3) 0.0019(24) N
C10 0.066(6) 0.059(5) 0.078(5) 0.012(4) 0.039(5) 0.000(4) C
C11 0.119(7) 0.086(6) 0.132(8) 0.055(5) 0.051(6) 0.025(5) C
C12 0.125(8) 0.060(5) 0.148(8) -0.015(5) 0.064(7) -0.049(5) C
C13 0.114(7) 0.077(6) 0.168(8) 0.011(5) 0.091(7) -0.025(5) C
C14 0.055(5) 0.080(5) 0.109(5) -0.007(4) 0.029(4) -0.015(4) C
C15 0.134(8) 0.106(6) 0.091(6) -0.015(5) 0.073(5) 0.003(5) C
C20 0.035(5) 0.074(4) 0.062(4) 0.003(3) 0.009(3) -0.003(3) C
C21 0.063(10) 0.096(9) 0.140(14) 0.035(8) 0.027(12) 0.021(9) C
C22 0.127(14) 0.146(14) 0.071(8) -0.038(12) 0.022(10) -0.034(9) C
C23 0.016(7) 0.086(9) 0.134(12) -0.002(8) 0.011(7) 0.024(8) C
C1 0.081(14) 0.079(8) 0.113(15) -0.021(12) -0.008(12) -0.017(8) C
C2 0.056(13) 0.134(13) 0.127(15) 0.042(13) 0.059(12) 0.024(11) C
C3 0.065(14) 0.114(14) 0.090(13) -0.006(12) -0.010(12) 0.028(10) C
C24 0.091(6) 0.039(4) 0.175(8) 0.004(4) 0.039(6) -0.013(5) C
C25 0.090(6) 0.126(7) 0.117(7) -0.012(5) 0.006(5) 0.076(6) C

loop_
_atom_site_label
_atom_site_fract_x
_atom_site_fract_y
_atom_site_fract_z
_atom_site_U_iso_or_equiv
_atom_site_thermal_displace_type
_atom_site_calc_flag
_atom_site_refinement_flags
_atom_site_type_symbol
_atom_site_occupancy
Fe 0.48405(9) 0.01626(5) 0.85811(7) 0.0444(6) Uani ? . Fe 1
Cl 0.40895(16) -0.08592(9) 0.95317(12) 0.0590(11) Uani ? . Cl 1
Si1 0.69677(19) 0.07089(12) 0.78398(15) 0.0564(13) Uani ? . Si 1
Si2 0.44325(19) 0.17909(11) 0.74257(16) 0.0618(14) Uani ? . Si 1
O 0.5979(4) 0.14436(21) 0.8005(3) 0.052(3) Uani ? . O 1
N1 0.6213(4) -0.0193(3) 0.8083(3) 0.047(3) Uani ? . N 1
N2 0.3551(5) 0.0918(3) 0.7588(3) 0.048(3) Uani ? . N 1
C10 0.6600(7) -0.1075(4) 0.7993(6) 0.064(5) Uani ? . C 1
C11 0.7259(7) -0.1453(4) 0.9184(6) 0.111(7) Uani ? . C 1
C12 0.5352(8) -0.1585(4) 0.7319(6) 0.107(8) Uani ? . C 1
C13 0.7591(8) -0.1155(4) 0.7391(7) 0.108(7) Uani ? . C 1
C14 0.8645(6) 0.0900(4) 0.8950(5) 0.082(5) Uani ? . C 1
C15 0.7047(7) 0.0824(4) 0.6390(5) 0.101(7) Uani ? . C 1
C20 0.2093(6) 0.0794(4) 0.7022(5) 0.060(4) Uani ? . C 1
C21 0.1307(13) 0.1607(8) 0.6999(15) 0.103(12) Uani ? . C 0.567(7)
C22 0.1849(16) 0.0531(12) 0.5796(11) 0.119(13) Uani ? . C 0.567(7)
C23 0.1558(10) 0.0128(9) 0.7605(12) 0.083(10) Uani ? . C 0.567(7)
C1 0.1830(18) -0.0105(10) 0.6512(18) 0.104(13) Uani ? . C 0.433(7)
C2 0.1519(16) 0.0901(14) 0.7918(15) 0.099(14) Uani ? . C 0.433(7)
C3 0.1392(18) 0.1381(13) 0.6032(17) 0.101(14) Uani ? . C 0.433(7)
C24 0.4307(6) 0.2708(4) 0.8295(6) 0.105(7) Uani ? . C 1
C25 0.4115(7) 0.2148(5) 0.5947(6) 0.121(6) Uani ? . C 1
H111 0.7520 -0.2026 0.9147 0.131(10) Uiso ? . H 1
H112 0.8031 -0.1123 0.9598 0.131(10) Uiso ? . H 1
H113 0.6643 -0.1430 0.9566 0.131(10) Uiso ? . H 1
H121 0.5570 -0.2162 0.7252 0.133(10) Uiso ? . H 1
H122 0.4737 -0.1554 0.7702 0.133(10) Uiso ? . H 1
H123 0.4955 -0.1341 0.6574 0.133(10) Uiso ? . H 1
H131 0.7836 -0.1731 0.7348 0.139(10) Uiso ? . H 1
H132 0.8374 -0.0831 0.7794 0.139(10) Uiso ? . H 1
H133 0.7165 -0.0934 0.6635 0.139(10) Uiso ? . H 1
H141 0.9009 0.1409 0.8780 0.123(9) Uiso ? . H 1
H142 0.8575 0.0950 0.9682 0.123(9) Uiso ? . H 1
H143 0.9217 0.0436 0.8961 0.123(9) Uiso ? . H 1
H151 0.7481 0.1341 0.6342 0.142(9) Uiso ? . H 1
H152 0.7527 0.0359 0.6245 0.142(9) Uiso ? . H 1
H153 0.6154 0.0826 0.5836 0.142(9) Uiso ? . H 1
H211 0.0375 0.1485 0.6647 0.107(11) Uiso ? . H 0.567(7)
H212 0.1470 0.1935 0.7675 0.107(11) Uiso ? . H 0.567(7)
H213 0.1587 0.1918 0.6477 0.107(11) Uiso ? . H 0.567(7)
H221 0.0909 0.0444 0.5416 0.107(11) Uiso ? . H 0.567(7)
H222 0.2294 -0.0003 0.5955 0.107(11) Uiso ? . H 0.567(7)
H223 0.2175 0.0856 0.5315 0.107(11) Uiso ? . H 0.567(7)
H231 0.0613 0.0078 0.7209 0.107(11) Uiso ? . H 0.567(7)
H232 0.1743 0.0328 0.8365 0.107(11) Uiso ? . H 0.567(7)
H233 0.1966 -0.0412 0.7638 0.107(11) Uiso ? . H 0.567(7)
H241 0.4818 0.3160 0.8163 0.154(9) Uiso ? . H 1
H242 0.4641 0.2574 0.9093 0.154(9) Uiso ? . H 1
H243 0.3391 0.2874 0.8054 0.154(9) Uiso ? . H 1
H251 0.4646 0.2633 0.5952 0.154(9) Uiso ? . H 1
H252 0.3192 0.2281 0.5555 0.154(9) Uiso ? . H 1
H253 0.4357 0.1693 0.5565 0.154(9) Uiso ? . H 1
H11 0.0962 -0.0277 0.6466 0.107(11) Uiso ? . H 0.433(7)
H12 0.2487 -0.0477 0.7014 0.107(11) Uiso ? . H 0.433(7)
H13 0.1870 -0.0126 0.5767 0.107(11) Uiso ? . H 0.433(7)
H21 0.0737 0.0560 0.7750 0.107(11) Uiso ? . H 0.433(7)
H22 0.2177 0.0731 0.8636 0.107(11) Uiso ? . H 0.433(7)
H23 0.1294 0.1481 0.7958 0.107(11) Uiso ? . H 0.433(7)
H31 0.0477 0.1218 0.5665 0.107(11) Uiso ? . H 0.433(7)
H32 0.1440 0.1940 0.6329 0.107(11) Uiso ? . H 0.433(7)
H33 0.1817 0.1366 0.5489 0.107(11) Uiso ? . H 0.433(7)

loop_
_atom_type_symbol
_atom_type_description
_atom_type_scat_dispersion_real
_atom_type_scat_dispersion_imag
_atom_type_scat_source
Fe ? 0.301 0.845 'International Tables Vol. IV Table 2.2B'
Cl ? 0.132 0.159 'International Tables Vol. IV Table 2.2B'
Si ? 0.072 0.071 'International Tables Vol. IV Table 2.2B'
O ? 0.008 0.006 'International Tables Vol. IV Table 2.2B'
N ? 0.004 0.003 'International Tables Vol. IV Table 2.2B'
C ? 0.002 0.002 'International Tables Vol. IV Table 2.2B'
H ? 0.000 0.000 'International Tables Vol. IV Table 2.2B'

loop_
_geom_angle_atom_site_label_1
_geom_angle_atom_site_label_2
_geom_angle_atom_site_label_3
_geom_angle
_geom_angle_site_symmetry_1
_geom_angle_site_symmetry_2
_geom_angle_site_symmetry_3
_geom_angle_publ_flag
Cl Fe Cl 86.75(6) ? ? 2_657 ?
Cl Fe N1 115.36(15) ? ? ? ?
Cl Fe N2 117.63(17) ? ? ? ?
Cl Fe N1 107.90(12) 2_657 ? ? ?
Cl Fe N2 108.34(13) 2_657 ? ? ?
N1 Fe N2 115.99(21) ? ? ? ?
Fe Cl Fe 93.25(6) ? ? 2_657 ?
O Si1 N1 101.00(24) ? ? ? ?
O Si1 C14 106.7(3) ? ? ? ?
O Si1 C15 108.9(3) ? ? ? ?
N1 Si1 C14 113.2(3) ? ? ? ?
N1 Si1 C15 116.8(3) ? ? ? ?
C14 Si1 C15 109.4(3) ? ? ? ?
O Si2 N2 101.05(21) ? ? ? ?
O Si2 C24 106.62(24) ? ? ? ?
O Si2 C25 108.8(3) ? ? ? ?
N2 Si2 C24 113.0(3) ? ? ? ?
N2 Si2 C25 117.3(3) ? ? ? ?
C24 Si2 C25 109.1(3) ? ? ? ?
Si1 O Si2 141.18(23) ? ? ? ?
Fe N1 Si1 106.96(25) ? ? ? ?
Fe N1 C10 125.8(5) ? ? ? ?
Si1 N1 C10 127.1(5) ? ? ? ?
Fe N2 Si2 106.23(24) ? ? ? ?
Fe N2 C20 128.2(4) ? ? ? ?
Si2 N2 C20 125.6(4) ? ? ? ?
N1 C10 C11 109.7(6) ? ? ? ?
N1 C10 C12 109.1(5) ? ? ? ?
N1 C10 C13 112.8(6) ? ? ? ?
C11 C10 C12 109.3(6) ? ? ? ?
C11 C10 C13 107.4(6) ? ? ? ?
C12 C10 C13 108.4(6) ? ? ? ?
N2 C20 C21 112.3(6) ? ? ? ?
N2 C20 C22 105.9(8) ? ? ? ?
N2 C20 C23 112.9(5) ? ? ? ?
N2 C20 C1 108.6(8) ? ? ? ?
N2 C20 C2 106.9(7) ? ? ? ?
N2 C20 C3 115.5(9) ? ? ? ?
C21 C20 C22 109.0(10) ? ? ? ?
C21 C20 C23 106.5(10) ? ? ? ?
C21 C20 C1 138.7(9) ? ? ? ?
C21 C20 C2 62.3(11) ? ? ? ?
C21 C20 C3 50.7(11) ? ? ? ?
C22 C20 C23 110.4(10) ? ? ? ?
C22 C20 C1 52.5(11) ? ? ? ?
C22 C20 C2 146.9(10) ? ? ? ?
C22 C20 C3 59.2(11) ? ? ? ?
C23 C20 C1 61.1(11) ? ? ? ?
C23 C20 C2 50.9(11) ? ? ? ?
C23 C20 C3 131.5(10) ? ? ? ?
C1 C20 C2 110.9(13) ? ? ? ?
C1 C20 C3 105.4(11) ? ? ? ?
C2 C20 C3 109.6(12) ? ? ? ?
C20 C21 C2 57.3(10) ? ? ? ?
C20 C21 C3 63.7(11) ? ? ? ?
C2 C21 C3 116.9(15) ? ? ? ?
C20 C22 C1 64.5(11) ? ? ? ?
C20 C22 C3 60.0(10) ? ? ? ?
C1 C22 C3 116.5(17) ? ? ? ?
C20 C23 C1 60.3(9) ? ? ? ?
C20 C23 C2 63.3(12) ? ? ? ?
C1 C23 C2 122.2(16) ? ? ? ?
C20 C1 C22 63.0(10) ? ? ? ?
C20 C1 C23 58.6(10) ? ? ? ?
C22 C1 C23 117.8(15) ? ? ? ?
C20 C2 C21 60.4(11) ? ? ? ?
C20 C2 C23 65.8(12) ? ? ? ?
C21 C2 C23 117.7(17) ? ? ? ?
C20 C3 C21 65.6(11) ? ? ? ?
C20 C3 C22 60.8(10) ? ? ? ?
C21 C3 C22 125.0(17) ? ? ? ?

loop_
_geom_bond_atom_site_label_1
_geom_bond_atom_site_label_2
_geom_bond_distance
_geom_bond_site_symmetry_1
_geom_bond_site_symmetry_2
_geom_bond_publ_flag
Fe Cl 2.3181(19) ? ? ?
Fe Cl 2.4652(17) ? 2_657 ?
Fe N1 1.887(5) ? ? ?
Fe N2 1.894(4) ? ? ?
Si1 O 1.635(4) ? ? ?
Si1 N1 1.718(5) ? ? ?
Si1 C14 1.842(6) ? ? ?
Si1 C15 1.858(8) ? ? ?
Si2 O 1.637(4) ? ? ?
Si2 N2 1.723(5) ? ? ?
Si2 C24 1.843(7) ? ? ?
Si2 C25 1.841(8) ? ? ?
N1 C10 1.466(8) ? ? ?
N2 C20 1.471(8) ? ? ?
C10 C11 1.514(10) ? ? ?
C10 C12 1.517(9) ? ? ?
C10 C13 1.523(13) ? ? ?
C20 C21 1.527(15) ? ? ?
C20 C22 1.516(16) ? ? ?
C20 C23 1.509(17) ? ? ?
C20 C1 1.535(18) ? ? ?
C20 C2 1.478(23) ? ? ?
C20 C3 1.503(20) ? ? ?
C21 C2 1.55(3) ? ? ?
C21 C3 1.30(3) ? ? ?
C22 C1 1.35(3) ? ? ?
C22 C3 1.49(3) ? ? ?
C23 C1 1.55(3) ? ? ?
C23 C2 1.28(3) ? ? ?

loop_
_geom_contact_atom_site_label_1
_geom_contact_atom_site_label_2
_geom_contact_distance
_geom_contact_site_symmetry_1
_geom_contact_site_symmetry_2
_geom_contact_publ_flag
? ? ? ? ? ?

loop_
_geom_torsion_atom_site_label_1
_geom_torsion_atom_site_label_2
_geom_torsion_atom_site_label_3
_geom_torsion_atom_site_label_4
_geom_torsion
_geom_torsion_site_symmetry_1
_geom_torsion_site_symmetry_2
_geom_torsion_site_symmetry_3
_geom_torsion_site_symmetry_4
_geom_torsion_publ_flag
N1 Fe Cl Fe 108.3(1) . . . 2_657 .
N2 Fe Cl Fe -109.0(1) . . . 2_657 .
Cl Fe N1 Si1 -161.1(2) . . . . .
Cl Fe N1 C10 15.6(3) . . . . .
N2 Fe N1 Si1 55.6(2) . . . . .
N2 Fe N1 C10 -127.7(4) . . . . .
Cl Fe N1 Si1 -66.1(1) 2_657 . . . .
Cl Fe N1 C10 110.6(3) 2_657 . . . .
Cl Fe N2 Si2 159.4(2) . . . . .
Cl Fe N2 C20 -22.5(2) . . . . .
N1 Fe N2 Si2 -58.2(2) . . . . .
N1 Fe N2 C20 120.0(3) . . . . .
Cl Fe N2 Si2 63.3(1) 2_657 . . . .
Cl Fe N2 C20 -118.5(3) 2_657 . . . .
N1 Fe Cl Fe -115.6(1) . . 2_657 2_657 .
N2 Fe Cl Fe 118.1(1) . . 2_657 2_657 .
N1 Si1 O Si2 -64.9(2) . . . . .
C14 Si1 O Si2 176.7(3) . . . . .
C15 Si1 O Si2 58.7(2) . . . . .
O Si1 N1 Fe -7.1(1) . . . . .
O Si1 N1 C10 176.3(4) . . . . .
C14 Si1 N1 Fe 106.6(3) . . . . .
C14 Si1 N1 C10 -70.1(3) . . . . .
C15 Si1 N1 Fe -125.0(3) . . . . .
C15 Si1 N1 C10 58.3(3) . . . . .
N2 Si2 O Si1 62.1(2) . . . . .
C24 Si2 O Si1 -179.6(3) . . . . .
C25 Si2 O Si1 -62.0(2) . . . . .
O Si2 N2 Fe 11.1(1) . . . . .
O Si2 N2 C20 -167.2(4) . . . . .
C24 Si2 N2 Fe -102.5(3) . . . . .
C24 Si2 N2 C20 79.3(3) . . . . .
C25 Si2 N2 Fe 129.2(3) . . . . .
C25 Si2 N2 C20 -49.1(3) . . . . .
Fe N1 C10 C11 -69.2(4) . . . . .
Fe N1 C10 C12 50.5(3) . . . . .
Fe N1 C10 C13 171.1(6) . . . . .
Si1 N1 C10 C11 106.9(5) . . . . .
Si1 N1 C10 C12 -133.4(5) . . . . .
Si1 N1 C10 C13 -12.8(3) . . . . .
Fe N2 C20 C21 141.2(6) . . . . .
Fe N2 C20 C22 -100.1(7) . . . . .
Fe N2 C20 C23 20.7(4) . . . . .
Fe N2 C20 C1 -44.9(6) . . . . .
Fe N2 C20 C2 74.8(7) . . . . .
Fe N2 C20 C3 -163.1(8) . . . . .
Si2 N2 C20 C21 -41.0(5) . . . . .
Si2 N2 C20 C22 77.8(6) . . . . .
Si2 N2 C20 C23 -161.4(6) . . . . .
Si2 N2 C20 C1 132.9(7) . . . . .
Si2 N2 C20 C2 -107.4(8) . . . . .
Si2 N2 C20 C3 14.8(7) . . . . .
? ? ? ? ? ? ? ? ? ?
